data_7241582
loop_
_publ_author_name
'Majodina, Siphumelele'
'Ndima, Lubabalo'
'Abosede, Olufunso O.'
'Hosten, Eric C.'
'Lorentino, Carolline M. A.'
'Frota, Helo\'isa F.'
'Sangenito, Leandro S.'
'Branquinha, Marta H.'
'Santos, Andr\'e L. S.'
'Ogunlaja, Adeniyi S.'

_publ_section_title
;
 Physical stability enhancement and antimicrobial properties of a sodium
 ionic cocrystal with theophylline
;
_journal_issue 2
_journal_name_full CrystEngComm
_journal_page_first 335
_journal_page_last 352
_journal_paper_doi 10.1039/D0CE01387K
_journal_volume 23
_journal_year 2021
_chemical_absolute_configuration unk
_chemical_formula_moiety 'C12 H8 N2, C7 H8 N4 O2, 2(H2 O)'
_chemical_formula_sum 'C19 H20 N6 O4'
_chemical_formula_weight 396.41
_space_group_crystal_system monoclinic
_space_group_IT_number 4
_space_group_name_Hall 'P 2yb'
_space_group_name_H-M_alt 'P 1 21 1'
_atom_sites_solution_hydrogens mixed
_atom_sites_solution_primary dual
_atom_sites_solution_secondary difmap
_audit_creation_method SHELXL-2018/3
_audit_update_record
;
2020-04-16 deposited with the CCDC.	2020-11-12 downloaded from the CCDC.
;
_cell_angle_alpha 90
_cell_angle_beta 103.023(2)
_cell_angle_gamma 90
_cell_formula_units_Z 2
_cell_length_a 9.3613(4)
_cell_length_b 7.0465(3)
_cell_length_c 14.5134(7)
_cell_measurement_reflns_used 5296
_cell_measurement_temperature 200(2)
_cell_measurement_theta_max 27.72
_cell_measurement_theta_min 2.23
_cell_volume 932.74(7)
_computing_cell_refinement 'APEX2 v2011.4-1 (Bruker AXS)'
_computing_data_collection 'Bruker Instrument Service v2011.4.0.0'
_computing_data_reduction 'SAINT V7.68A (Bruker AXS, 2009)'
_computing_molecular_graphics 'Ortep-3 for Windows (Farrugia, 2012)'
_computing_publication_material 'PLATON (Spek, 2009) and MERCURY (Macrae, 2008)'
_computing_structure_refinement 'SHELXL-2018/3 (Sheldrick, 2015) and ShelXle (H\"ubschle, 2011)'
_computing_structure_solution 'SHELXT-2018/2 (Sheldrick, 2015)'
_diffrn_ambient_temperature 200(2)
_diffrn_detector_area_resol_mean 8.3333
_diffrn_measured_fraction_theta_full 0.998
_diffrn_measured_fraction_theta_max 0.996
_diffrn_measurement_device_type 'Bruker APEX-II CCD'
_diffrn_measurement_method '\f and \w scans'
_diffrn_radiation_monochromator graphite
_diffrn_radiation_source 'sealed tube'
_diffrn_radiation_type MoK\a
_diffrn_radiation_wavelength 0.71073
_diffrn_reflns_av_R_equivalents 0.0271
_diffrn_reflns_av_unetI/netI 0.0354
_diffrn_reflns_Laue_measured_fraction_full 0.998
_diffrn_reflns_Laue_measured_fraction_max 0.996
_diffrn_reflns_limit_h_max 12
_diffrn_reflns_limit_h_min -11
_diffrn_reflns_limit_k_max 9
_diffrn_reflns_limit_k_min -9
_diffrn_reflns_limit_l_max 18
_diffrn_reflns_limit_l_min -19
_diffrn_reflns_number 15674
_diffrn_reflns_point_group_measured_fraction_full 0.973
_diffrn_reflns_point_group_measured_fraction_max 0.945
_diffrn_reflns_theta_full 25.242
_diffrn_reflns_theta_max 28.366
_diffrn_reflns_theta_min 2.233
_exptl_absorpt_coefficient_mu 0.103
_exptl_absorpt_correction_T_max 1.0000
_exptl_absorpt_correction_T_min 0.8799
_exptl_absorpt_correction_type numerical
_exptl_absorpt_process_details 'SADABS V2008/1 (Bruker AXS)'
_exptl_crystal_colour colourless
_exptl_crystal_density_diffrn 1.411
_exptl_crystal_density_method 'not measured'
_exptl_crystal_description rod
_exptl_crystal_F_000 416
_exptl_crystal_size_max 0.634
_exptl_crystal_size_mid 0.106
_exptl_crystal_size_min 0.057
_refine_diff_density_max 0.182
_refine_diff_density_min -0.205
_refine_diff_density_rms 0.039
_refine_ls_abs_structure_details
;
 Flack x determined using 1327 quotients [(I+)-(I-)]/[(I+)+(I-)]
 (Parsons, Flack and Wagner, Acta Cryst. B69 (2013) 249-259).
;
_refine_ls_abs_structure_Flack 0.1(5)
_refine_ls_extinction_method none
_refine_ls_goodness_of_fit_ref 1.022
_refine_ls_hydrogen_treatment mixed
_refine_ls_matrix_type full
_refine_ls_number_parameters 284
_refine_ls_number_reflns 4419
_refine_ls_number_restraints 8
_refine_ls_restrained_S_all 1.023
_refine_ls_R_factor_all 0.0539
_refine_ls_R_factor_gt 0.0374
_refine_ls_shift/su_max 0.000
_refine_ls_shift/su_mean 0.000
_refine_ls_structure_factor_coef Fsqd
_refine_ls_weighting_details 'w=1/[\s^2^(Fo^2^)+(0.0503P)^2^] where P=(Fo^2^+2Fc^2^)/3'
_refine_ls_weighting_scheme calc
_refine_ls_wR_factor_gt 0.0812
_refine_ls_wR_factor_ref 0.0870
_reflns_Friedel_coverage 0.756
_reflns_Friedel_fraction_full 0.942
_reflns_Friedel_fraction_max 0.884
_reflns_number_gt 3618
_reflns_number_total 4419
_reflns_threshold_expression 'I > 2\s(I)'
_cod_data_source_file d0ce01387k2.cif
_cod_data_source_block ia333
_cod_depositor_comments 'Adding full bibliography for 7241580--7241582.cif.'
_cod_original_sg_symbol_H-M 'P 21'
_cod_database_code 7241582
_shelx_shelxl_version_number 2018/3
_shelx_space_group_comment
;
The symmetry employed for this shelxl refinement is uniquely defined
by the following loop, which should always be used as a source of
symmetry information in preference to the above space-group names.
They are only intended as comments.
;
_shelx_estimated_absorpt_t_min 0.938
_shelx_estimated_absorpt_t_max 0.994

loop_
_space_group_symop_operation_xyz
'x, y, z'
'-x, y+1/2, -z'

loop_
_atom_site_label
_atom_site_type_symbol
_atom_site_fract_x
_atom_site_fract_y
_atom_site_fract_z
_atom_site_U_iso_or_equiv
_atom_site_adp_type
_atom_site_occupancy
_atom_site_site_symmetry_order
_atom_site_calc_flag
_atom_site_refinement_flags_posn
_atom_site_refinement_flags_adp
_atom_site_refinement_flags_occupancy
_atom_site_disorder_assembly
_atom_site_disorder_group
O3 O 0.8552(2) 0.5566(3) -0.01078(12) 0.0469(5) Uani 1 1 d D . . . .
O4 O 0.01768(18) 0.3064(3) 0.11489(13) 0.0382(4) Uani 1 1 d D . . . .
O11 O 0.62000(18) 0.6553(3) 0.06992(11) 0.0391(4) Uani 1 1 d . . . . .
O12 O 0.74047(16) 0.6187(3) 0.39313(11) 0.0346(4) Uani 1 1 d . . . . .
N11 N 0.43720(19) 0.5845(3) 0.14235(12) 0.0273(4) Uani 1 1 d . . . . .
N12 N 0.67763(19) 0.6384(3) 0.23102(12) 0.0268(4) Uani 1 1 d . . . . .
N13 N 0.41567(19) 0.5184(3) 0.37795(12) 0.0262(4) Uani 1 1 d D . . . .
N14 N 0.26167(18) 0.4973(3) 0.23572(12) 0.0273(4) Uani 1 1 d . . . . .
N21 N 0.52308(18) 0.5188(3) 0.57492(12) 0.0261(4) Uani 1 1 d . . . . .
N22 N 0.22956(18) 0.6029(3) 0.53049(11) 0.0277(4) Uani 1 1 d . . . . .
C11 C 0.3977(2) 0.5481(3) 0.22670(14) 0.0244(5) Uani 1 1 d . . . . .
C12 C 0.5805(2) 0.6272(3) 0.14379(16) 0.0283(5) Uani 1 1 d . . . . .
C13 C 0.6453(2) 0.6069(3) 0.32076(15) 0.0256(5) Uani 1 1 d . . . . .
C14 C 0.4952(2) 0.5615(3) 0.31171(14) 0.0228(5) Uani 1 1 d . . . . .
C15 C 0.3306(3) 0.5778(4) 0.05201(15) 0.0384(6) Uani 1 1 d . . . . .
H15A H 0.339580 0.692638 0.015635 0.058 Uiso 1 1 calc R U . . .
H15B H 0.231432 0.570415 0.063306 0.058 Uiso 1 1 calc R U . . .
H15C H 0.349242 0.465876 0.016387 0.058 Uiso 1 1 calc R U . . .
C16 C 0.8298(2) 0.6835(4) 0.22964(17) 0.0366(6) Uani 1 1 d . . . . .
H16A H 0.876886 0.571475 0.209556 0.055 Uiso 1 1 calc R U . . .
H16B H 0.882721 0.721393 0.293151 0.055 Uiso 1 1 calc R U . . .
H16C H 0.831693 0.787875 0.185294 0.055 Uiso 1 1 calc R U . . .
C17 C 0.2796(2) 0.4818(4) 0.32956(16) 0.0299(5) Uani 1 1 d . . . . .
H17 H 0.202369 0.447840 0.359036 0.036 Uiso 1 1 calc R U . . .
C21 C 0.4559(3) 0.6097(4) 0.81408(15) 0.0305(5) Uani 1 1 d . . . . .
H21 H 0.507584 0.609970 0.878415 0.037 Uiso 1 1 calc R U . . .
C22 C 0.3127(3) 0.6556(3) 0.79157(15) 0.0308(5) Uani 1 1 d . . . . .
H22 H 0.264920 0.689450 0.840422 0.037 Uiso 1 1 calc R U . . .
C211 C 0.4558(2) 0.5623(3) 0.64640(14) 0.0221(5) Uani 1 1 d . . . . .
C212 C 0.5309(2) 0.5603(3) 0.74151(15) 0.0263(5) Uani 1 1 d . . . . .
C213 C 0.6799(2) 0.5061(4) 0.76266(17) 0.0309(5) Uani 1 1 d . . . . .
H213 H 0.734007 0.500718 0.826400 0.037 Uiso 1 1 calc R U . . .
C214 C 0.7448(2) 0.4618(4) 0.69089(17) 0.0330(6) Uani 1 1 d . . . . .
H214 H 0.844941 0.424684 0.703776 0.040 Uiso 1 1 calc R U . . .
C215 C 0.6630(2) 0.4712(3) 0.59786(17) 0.0307(5) Uani 1 1 d . . . . .
H215 H 0.710642 0.441701 0.548341 0.037 Uiso 1 1 calc R U . . .
C221 C 0.3016(2) 0.6082(3) 0.62208(14) 0.0225(5) Uani 1 1 d . . . . .
C222 C 0.2312(2) 0.6544(3) 0.69583(15) 0.0254(5) Uani 1 1 d . . . . .
C223 C 0.0799(2) 0.6940(3) 0.67086(16) 0.0299(5) Uani 1 1 d . . . . .
H223 H 0.028218 0.724817 0.718190 0.036 Uiso 1 1 calc R U . . .
C224 C 0.0083(2) 0.6877(4) 0.57793(17) 0.0321(6) Uani 1 1 d . . . . .
H224 H -0.093775 0.713734 0.559522 0.038 Uiso 1 1 calc R U . . .
C225 C 0.0881(2) 0.6420(4) 0.51047(16) 0.0310(5) Uani 1 1 d . . . . .
H225 H 0.037270 0.638868 0.445975 0.037 Uiso 1 1 calc R U . . .
H3A H 0.783(3) 0.589(6) 0.010(2) 0.095(13) Uiso 1 1 d D . . . .
H3B H 0.916(2) 0.490(4) 0.0280(17) 0.054(9) Uiso 1 1 d D . . . .
H4A H 0.094(2) 0.359(4) 0.1490(19) 0.058(10) Uiso 1 1 d D . . . .
H4B H 0.055(3) 0.226(4) 0.084(2) 0.061(10) Uiso 1 1 d D . . . .
H13 H 0.443(3) 0.522(6) 0.4413(10) 0.080(11) Uiso 1 1 d D . . . .

loop_
_atom_site_aniso_label
_atom_site_aniso_U_11
_atom_site_aniso_U_22
_atom_site_aniso_U_33
_atom_site_aniso_U_23
_atom_site_aniso_U_13
_atom_site_aniso_U_12
O3 0.0455(10) 0.0634(14) 0.0343(10) 0.0154(10) 0.0140(9) 0.0130(10)
O4 0.0306(9) 0.0490(12) 0.0345(10) -0.0034(9) 0.0064(8) 0.0004(8)
O11 0.0415(9) 0.0530(12) 0.0270(8) 0.0086(8) 0.0165(7) 0.0058(8)
O12 0.0302(8) 0.0452(11) 0.0266(8) -0.0010(8) 0.0030(7) 0.0003(8)
N11 0.0311(9) 0.0336(12) 0.0176(9) 0.0012(8) 0.0062(7) 0.0037(8)
N12 0.0268(9) 0.0299(11) 0.0248(9) 0.0024(9) 0.0080(7) 0.0017(8)
N13 0.0326(9) 0.0266(11) 0.0208(10) -0.0014(8) 0.0088(8) -0.0021(8)
N14 0.0294(9) 0.0295(11) 0.0237(10) -0.0028(9) 0.0075(8) -0.0020(9)
N21 0.0271(9) 0.0270(11) 0.0252(10) -0.0022(9) 0.0083(7) -0.0009(8)
N22 0.0300(9) 0.0338(12) 0.0193(9) 0.0000(8) 0.0052(7) 0.0001(8)
C11 0.0307(10) 0.0216(12) 0.0222(11) -0.0028(10) 0.0086(9) -0.0001(9)
C12 0.0306(10) 0.0279(13) 0.0280(11) 0.0029(11) 0.0102(9) 0.0053(10)
C13 0.0311(11) 0.0213(12) 0.0257(11) -0.0014(10) 0.0093(9) 0.0027(9)
C14 0.0276(10) 0.0223(12) 0.0194(10) -0.0003(9) 0.0069(8) 0.0025(9)
C15 0.0390(12) 0.0560(18) 0.0191(11) 0.0017(12) 0.0042(10) 0.0007(12)
C16 0.0285(11) 0.0436(16) 0.0402(14) 0.0045(12) 0.0130(10) 0.0001(10)
C17 0.0329(11) 0.0316(14) 0.0277(12) -0.0022(10) 0.0119(9) -0.0038(10)
C21 0.0411(12) 0.0312(14) 0.0182(11) 0.0007(10) 0.0047(9) -0.0068(11)
C22 0.0432(12) 0.0316(14) 0.0205(11) -0.0014(11) 0.0135(10) -0.0029(11)
C211 0.0269(10) 0.0199(12) 0.0203(10) 0.0000(9) 0.0073(8) -0.0023(8)
C212 0.0323(11) 0.0206(12) 0.0248(11) 0.0021(10) 0.0040(9) -0.0063(9)
C213 0.0316(11) 0.0289(14) 0.0281(12) 0.0062(11) -0.0021(9) -0.0055(10)
C214 0.0239(11) 0.0308(14) 0.0433(15) 0.0047(11) 0.0054(11) 0.0000(10)
C215 0.0304(11) 0.0300(14) 0.0329(13) -0.0007(11) 0.0099(10) 0.0002(10)
C221 0.0277(10) 0.0209(12) 0.0199(10) -0.0002(9) 0.0073(8) -0.0020(9)
C222 0.0318(11) 0.0215(12) 0.0254(11) -0.0008(10) 0.0116(9) -0.0038(9)
C223 0.0329(11) 0.0283(14) 0.0327(13) -0.0031(10) 0.0161(10) -0.0010(9)
C224 0.0268(11) 0.0341(15) 0.0358(13) -0.0036(11) 0.0082(10) 0.0002(10)
C225 0.0303(11) 0.0373(15) 0.0248(11) -0.0001(11) 0.0054(9) -0.0005(11)

loop_
_atom_type_symbol
_atom_type_description
_atom_type_scat_dispersion_real
_atom_type_scat_dispersion_imag
_atom_type_scat_source
C C 0.0033 0.0016 'International Tables Vol C Tables 4.2.6.8 and 6.1.1.4'
H H 0.0000 0.0000 'International Tables Vol C Tables 4.2.6.8 and 6.1.1.4'
N N 0.0061 0.0033 'International Tables Vol C Tables 4.2.6.8 and 6.1.1.4'
O O 0.0106 0.0060 'International Tables Vol C Tables 4.2.6.8 and 6.1.1.4'

loop_
_geom_angle_atom_site_label_1
_geom_angle_atom_site_label_2
_geom_angle_atom_site_label_3
_geom_angle
_geom_angle_site_symmetry_1
_geom_angle_site_symmetry_3
_geom_angle_publ_flag
H3A O3 H3B 113(3) . . ?
H4A O4 H4B 102(2) . . ?
C12 N11 C11 118.95(17) . . ?
C12 N11 C15 119.33(17) . . ?
C11 N11 C15 121.72(17) . . ?
C12 N12 C13 126.72(17) . . ?
C12 N12 C16 116.15(17) . . ?
C13 N12 C16 117.12(18) . . ?
C17 N13 C14 106.12(18) . . ?
C17 N13 H13 124(2) . . ?
C14 N13 H13 130(2) . . ?
C17 N14 C11 102.37(17) . . ?
C215 N21 C211 117.86(18) . . ?
C225 N22 C221 117.75(17) . . ?
N14 C11 C14 112.49(17) . . ?
N14 C11 N11 125.38(18) . . ?
C14 C11 N11 122.13(18) . . ?
O11 C12 N11 120.6(2) . . ?
O11 C12 N12 121.64(19) . . ?
N11 C12 N12 117.75(17) . . ?
O12 C13 C14 127.78(18) . . ?
O12 C13 N12 120.99(18) . . ?
C14 C13 N12 111.23(18) . . ?
C11 C14 N13 105.06(17) . . ?
C11 C14 C13 123.16(17) . . ?
N13 C14 C13 131.76(19) . . ?
N11 C15 H15A 109.5 . . ?
N11 C15 H15B 109.5 . . ?
H15A C15 H15B 109.5 . . ?
N11 C15 H15C 109.5 . . ?
H15A C15 H15C 109.5 . . ?
H15B C15 H15C 109.5 . . ?
N12 C16 H16A 109.5 . . ?
N12 C16 H16B 109.5 . . ?
H16A C16 H16B 109.5 . . ?
N12 C16 H16C 109.5 . . ?
H16A C16 H16C 109.5 . . ?
H16B C16 H16C 109.5 . . ?
N13 C17 N14 113.95(19) . . ?
N13 C17 H17 123.0 . . ?
N14 C17 H17 123.0 . . ?
C22 C21 C212 120.4(2) . . ?
C22 C21 H21 119.8 . . ?
C212 C21 H21 119.8 . . ?
C21 C22 C222 121.33(18) . . ?
C21 C22 H22 119.3 . . ?
C222 C22 H22 119.3 . . ?
N21 C211 C212 122.13(18) . . ?
N21 C211 C221 118.16(17) . . ?
C212 C211 C221 119.70(16) . . ?
C211 C212 C213 117.97(18) . . ?
C211 C212 C21 120.06(19) . . ?
C213 C212 C21 122.0(2) . . ?
C214 C213 C212 119.2(2) . . ?
C214 C213 H213 120.4 . . ?
C212 C213 H213 120.4 . . ?
C213 C214 C215 119.3(2) . . ?
C213 C214 H214 120.4 . . ?
C215 C214 H214 120.4 . . ?
N21 C215 C214 123.56(19) . . ?
N21 C215 H215 118.2 . . ?
C214 C215 H215 118.2 . . ?
N22 C221 C222 122.46(18) . . ?
N22 C221 C211 119.03(16) . . ?
C222 C221 C211 118.50(17) . . ?
C223 C222 C221 117.63(19) . . ?
C223 C222 C22 122.39(18) . . ?
C221 C222 C22 119.97(18) . . ?
C224 C223 C222 119.29(19) . . ?
C224 C223 H223 120.4 . . ?
C222 C223 H223 120.4 . . ?
C223 C224 C225 118.6(2) . . ?
C223 C224 H224 120.7 . . ?
C225 C224 H224 120.7 . . ?
N22 C225 C224 124.3(2) . . ?
N22 C225 H225 117.9 . . ?
C224 C225 H225 117.9 . . ?

loop_
_geom_bond_atom_site_label_1
_geom_bond_atom_site_label_2
_geom_bond_distance
_geom_bond_site_symmetry_2
_geom_bond_publ_flag
O3 H3A 0.830(13) . ?
O3 H3B 0.844(13) . ?
O4 H4A 0.855(13) . ?
O4 H4B 0.844(13) . ?
O11 C12 1.227(2) . ?
O12 C13 1.218(3) . ?
N11 C12 1.370(3) . ?
N11 C11 1.380(2) . ?
N11 C15 1.459(3) . ?
N12 C12 1.385(3) . ?
N12 C13 1.420(3) . ?
N12 C16 1.464(3) . ?
N13 C17 1.334(3) . ?
N13 C14 1.376(2) . ?
N13 H13 0.897(13) . ?
N14 C17 1.339(3) . ?
N14 C11 1.358(3) . ?
N21 C215 1.321(3) . ?
N21 C211 1.364(2) . ?
N22 C225 1.319(3) . ?
N22 C221 1.349(3) . ?
C11 C14 1.363(3) . ?
C13 C14 1.418(3) . ?
C15 H15A 0.9800 . ?
C15 H15B 0.9800 . ?
C15 H15C 0.9800 . ?
C16 H16A 0.9800 . ?
C16 H16B 0.9800 . ?
C16 H16C 0.9800 . ?
C17 H17 0.9500 . ?
C21 C22 1.346(3) . ?
C21 C212 1.434(3) . ?
C21 H21 0.9500 . ?
C22 C222 1.427(3) . ?
C22 H22 0.9500 . ?
C211 C212 1.401(3) . ?
C211 C221 1.443(3) . ?
C212 C213 1.412(3) . ?
C213 C214 1.355(3) . ?
C213 H213 0.9500 . ?
C214 C215 1.396(3) . ?
C214 H214 0.9500 . ?
C215 H215 0.9500 . ?
C221 C222 1.416(3) . ?
C222 C223 1.409(3) . ?
C223 C224 1.365(3) . ?
C223 H223 0.9500 . ?
C224 C225 1.397(3) . ?
C224 H224 0.9500 . ?
C225 H225 0.9500 . ?

loop_
_geom_hbond_atom_site_label_D
_geom_hbond_atom_site_label_H
_geom_hbond_atom_site_label_A
_geom_hbond_distance_DH
_geom_hbond_distance_HA
_geom_hbond_distance_DA
_geom_hbond_angle_DHA
_geom_hbond_site_symmetry_A
_geom_hbond_publ_flag
O3 H3A O11 0.830(13) 1.977(14) 2.805(2) 175(3) . yes
O3 H3B O4 0.844(13) 1.907(15) 2.738(3) 168(3) 1_655 yes
O4 H4A N14 0.855(13) 2.028(13) 2.880(3) 174(3) . yes
O4 H4B O3 0.844(13) 1.916(14) 2.758(3) 176(3) 2_645 yes
N13 H13 N21 0.897(13) 1.916(14) 2.809(3) 173(3) . yes
C15 H15B N14 0.98 2.51 2.936(3) 106 . yes
C15 H15C O11 0.98 2.57 3.546(3) 175 2_645 yes
C16 H16B O12 0.98 2.30 2.726(3) 106 . yes
C213 H213 O3 0.95 2.41 3.347(3) 168 1_556 yes

loop_
_geom_torsion_atom_site_label_1
_geom_torsion_atom_site_label_2
_geom_torsion_atom_site_label_3
_geom_torsion_atom_site_label_4
_geom_torsion
_geom_torsion_site_symmetry_1
_geom_torsion_site_symmetry_2
_geom_torsion_site_symmetry_3
_geom_torsion_site_symmetry_4
_geom_torsion_publ_flag
C17 N14 C11 C14 0.5(2) . . . . ?
C17 N14 C11 N11 -179.1(2) . . . . ?
C12 N11 C11 N14 -177.5(2) . . . . ?
C15 N11 C11 N14 2.3(3) . . . . ?
C12 N11 C11 C14 3.0(3) . . . . ?
C15 N11 C11 C14 -177.3(2) . . . . ?
C11 N11 C12 O11 178.0(2) . . . . ?
C15 N11 C12 O11 -1.7(4) . . . . ?
C11 N11 C12 N12 -2.4(3) . . . . ?
C15 N11 C12 N12 177.9(2) . . . . ?
C13 N12 C12 O11 -179.2(2) . . . . ?
C16 N12 C12 O11 -0.6(3) . . . . ?
C13 N12 C12 N11 1.2(3) . . . . ?
C16 N12 C12 N11 179.7(2) . . . . ?
C12 N12 C13 O12 179.2(2) . . . . ?
C16 N12 C13 O12 0.6(3) . . . . ?
C12 N12 C13 C14 -0.4(3) . . . . ?
C16 N12 C13 C14 -179.0(2) . . . . ?
N14 C11 C14 N13 -0.5(3) . . . . ?
N11 C11 C14 N13 179.1(2) . . . . ?
N14 C11 C14 C13 178.1(2) . . . . ?
N11 C11 C14 C13 -2.4(3) . . . . ?
C17 N13 C14 C11 0.3(3) . . . . ?
C17 N13 C14 C13 -178.1(2) . . . . ?
O12 C13 C14 C11 -178.6(2) . . . . ?
N12 C13 C14 C11 1.0(3) . . . . ?
O12 C13 C14 N13 -0.4(4) . . . . ?
N12 C13 C14 N13 179.1(2) . . . . ?
C14 N13 C17 N14 0.0(3) . . . . ?
C11 N14 C17 N13 -0.3(3) . . . . ?
C212 C21 C22 C222 0.8(4) . . . . ?
C215 N21 C211 C212 1.0(3) . . . . ?
C215 N21 C211 C221 -177.9(2) . . . . ?
N21 C211 C212 C213 -1.8(3) . . . . ?
C221 C211 C212 C213 177.1(2) . . . . ?
N21 C211 C212 C21 179.1(2) . . . . ?
C221 C211 C212 C21 -2.0(3) . . . . ?
C22 C21 C212 C211 0.9(3) . . . . ?
C22 C21 C212 C213 -178.1(2) . . . . ?
C211 C212 C213 C214 1.2(3) . . . . ?
C21 C212 C213 C214 -179.7(2) . . . . ?
C212 C213 C214 C215 0.1(4) . . . . ?
C211 N21 C215 C214 0.5(3) . . . . ?
C213 C214 C215 N21 -1.0(4) . . . . ?
C225 N22 C221 C222 -0.3(3) . . . . ?
C225 N22 C221 C211 178.7(2) . . . . ?
N21 C211 C221 N22 1.3(3) . . . . ?
C212 C211 C221 N22 -177.6(2) . . . . ?
N21 C211 C221 C222 -179.7(2) . . . . ?
C212 C211 C221 C222 1.4(3) . . . . ?
N22 C221 C222 C223 0.6(3) . . . . ?
C211 C221 C222 C223 -178.4(2) . . . . ?
N22 C221 C222 C22 179.3(2) . . . . ?
C211 C221 C222 C22 0.3(3) . . . . ?
C21 C22 C222 C223 177.2(2) . . . . ?
C21 C22 C222 C221 -1.4(4) . . . . ?
C221 C222 C223 C224 -0.4(3) . . . . ?
C22 C222 C223 C224 -179.0(2) . . . . ?
C222 C223 C224 C225 -0.1(4) . . . . ?
C221 N22 C225 C224 -0.3(4) . . . . ?
C223 C224 C225 N22 0.4(4) . . . . ?
